data_2202655
loop_
_publ_author_name
'Butcher, Ray J.'
'Mockler, Garry M.'
'McKern, Owen'

_publ_section_title
<i>catena</i>-Poly[[(pyridine-\k<i>N</i>)copper(II)]-\m-<i>N</i>-salicylideneglycinato-\k^4^<i>O,N,O</i>':<i>O</i>']
_journal_issue 12
_journal_name_full 'Acta Crystallographica Section E'
_journal_page_first m1104
_journal_page_last m1106
_journal_paper_doi 10.1107/S1600536803024991
_journal_volume 59
_journal_year 2003
_chemical_formula_iupac '[Cu (C5 H5 N) (C9 H7 N O3) (C5 H5 N)]'
_chemical_formula_moiety 'C14 H12 Cu N2 O3'
_chemical_formula_sum 'C14 H12 Cu N2 O3'
_chemical_formula_weight 319.80
_chemical_name_common
;
catena-Poly[[(pyridine-\kN)copper(II)]-\m-N-salicylideneglycinato-
\k^4^O,N,O':O']
;
_chemical_name_systematic
;
catena-Poly[[(pyridine-\kN)copper(II)]-\m-N-salicylideneglycinato-
\k^4^O,N,O':O']
;
_space_group_IT_number 14
_symmetry_cell_setting monoclinic
_symmetry_space_group_name_Hall '-P 2ybc'
_symmetry_space_group_name_H-M 'P 1 21/c 1'
_atom_sites_solution_hydrogens geom
_atom_sites_solution_primary direct
_atom_sites_solution_secondary difmap
_cell_angle_alpha 90.00
_cell_angle_beta 102.929(8)
_cell_angle_gamma 90.00
_cell_formula_units_Z 4
_cell_length_a 11.8517(15)
_cell_length_b 11.7867(17)
_cell_length_c 9.6046(11)
_cell_measurement_reflns_used 40
_cell_measurement_temperature 293(2)
_cell_measurement_theta_max 12.45
_cell_measurement_theta_min 4.68
_cell_volume 1307.7(3)
_computing_cell_refinement XSCANS
_computing_data_collection 'XSCANS (Siemens, 1994)'
_computing_data_reduction XSCANS
_computing_molecular_graphics SHELXTL
_computing_publication_material SHELXTL
_computing_structure_refinement SHELXTL
_computing_structure_solution 'SHELXTL (Sheldrick, 1997)'
_diffrn_ambient_temperature 293(2)
_diffrn_measured_fraction_theta_full 0.998
_diffrn_measured_fraction_theta_max 0.998
_diffrn_measurement_device_type 'Bruker P4'
_diffrn_measurement_method 2\q/\w
_diffrn_radiation_monochromator graphite
_diffrn_radiation_source 'fine-focus sealed tube'
_diffrn_radiation_type MoK\a
_diffrn_radiation_wavelength 0.71073
_diffrn_reflns_av_R_equivalents 0.0000
_diffrn_reflns_av_sigmaI/netI 0.0292
_diffrn_reflns_limit_h_max 15
_diffrn_reflns_limit_h_min -15
_diffrn_reflns_limit_k_max 15
_diffrn_reflns_limit_k_min 0
_diffrn_reflns_limit_l_max 12
_diffrn_reflns_limit_l_min 0
_diffrn_reflns_number 2698
_diffrn_reflns_theta_full 27.50
_diffrn_reflns_theta_max 27.50
_diffrn_reflns_theta_min 2.78
_diffrn_standards_decay_% 0.15
_diffrn_standards_interval_count 97
_diffrn_standards_number 3
_exptl_absorpt_coefficient_mu 1.678
_exptl_absorpt_correction_T_max 0.818
_exptl_absorpt_correction_T_min 0.447
_exptl_absorpt_correction_type '\y scan'
_exptl_absorpt_process_details 'North et al., 1968'
_exptl_crystal_colour green
_exptl_crystal_density_diffrn 1.624
_exptl_crystal_density_method 'not measured'
_exptl_crystal_description plate
_exptl_crystal_F_000 652
_exptl_crystal_size_max 0.79
_exptl_crystal_size_mid 0.63
_exptl_crystal_size_min 0.12
_refine_diff_density_max 0.417
_refine_diff_density_min -0.283
_refine_ls_extinction_method none
_refine_ls_goodness_of_fit_ref 1.046
_refine_ls_hydrogen_treatment constr
_refine_ls_matrix_type full
_refine_ls_number_parameters 181
_refine_ls_number_reflns 2698
_refine_ls_number_restraints 0
_refine_ls_restrained_S_all 1.046
_refine_ls_R_factor_all 0.0417
_refine_ls_R_factor_gt 0.0315
_refine_ls_shift/su_max 0.001
_refine_ls_shift/su_mean 0.000
_refine_ls_structure_factor_coef Fsqd
_refine_ls_weighting_details 'calc w = 1/[\s^2^(Fo^2^)+(0.0464P)^2^+0.4318P] where P = (Fo^2^+2Fc^2^)/3'
_refine_ls_weighting_scheme calc
_refine_ls_wR_factor_gt 0.0802
_refine_ls_wR_factor_ref 0.0857
_reflns_number_gt 2267
_reflns_number_total 2698
_reflns_threshold_expression I>2\s(I)
_cod_data_source_file fl6068.cif
_cod_data_source_block I
_cod_original_sg_symbol_H-M 'P 21/c'
_cod_database_code 2202655
_cod_database_fobs_code 2202655

loop_
_symmetry_equiv_pos_as_xyz
'x, y, z'
'-x, y+1/2, -z+1/2'
'-x, -y, -z'
'x, -y-1/2, z-1/2'

loop_
_atom_site_label
_atom_site_fract_x
_atom_site_fract_y
_atom_site_fract_z
_atom_site_U_iso_or_equiv
_atom_site_adp_type
_atom_site_calc_flag
_atom_site_refinement_flags
_atom_site_occupancy
_atom_site_disorder_assembly
_atom_site_disorder_group
_atom_site_type_symbol
Cu 0.19602(2) 0.90885(2) 0.13079(3) 0.02659(10) Uani d . 1 . . Cu
O1 0.09180(15) 0.98756(14) 0.22547(17) 0.0333(4) Uani d . 1 . . O
O2 0.28667(14) 0.84338(14) 0.00097(16) 0.0322(4) Uani d . 1 . . O
O3 0.27627(16) 0.72542(16) -0.18273(19) 0.0407(4) Uani d . 1 . . O
N1 0.07128(16) 0.81933(16) 0.01678(19) 0.0273(4) Uani d . 1 . . N
N1P 0.32611(18) 1.01423(17) 0.2188(2) 0.0314(4) Uani d . 1 . . N
C1 -0.0831(2) 0.8824(2) 0.1252(2) 0.0303(5) Uani d . 1 . . C
C2 -0.0165(2) 0.96307(19) 0.2201(2) 0.0291(5) Uani d . 1 . . C
C3 -0.0745(2) 1.0188(2) 0.3153(3) 0.0372(5) Uani d . 1 . . C
H3A -0.0349 1.0736 0.3771 0.045 Uiso calc R 1 . . H
C4 -0.1869(3) 0.9942(3) 0.3186(3) 0.0464(7) Uani d . 1 . . C
H4A -0.2216 1.0322 0.3829 0.056 Uiso calc R 1 . . H
C5 -0.2501(3) 0.9135(3) 0.2277(3) 0.0520(7) Uani d . 1 . . C
H5A -0.3260 0.8967 0.2317 0.062 Uiso calc R 1 . . H
C6 -0.1983(2) 0.8592(3) 0.1324(3) 0.0436(6) Uani d . 1 . . C
H6A -0.2403 0.8057 0.0707 0.052 Uiso calc R 1 . . H
C7 -0.0355(2) 0.8192(2) 0.0233(2) 0.0309(5) Uani d . 1 . . C
H7A -0.0862 0.7750 -0.0428 0.037 Uiso calc R 1 . . H
C8 0.1077(2) 0.7499(2) -0.0909(2) 0.0307(5) Uani d . 1 . . C
H8A 0.0587 0.7659 -0.1841 0.037 Uiso calc R 1 . . H
H8B 0.0991 0.6702 -0.0700 0.037 Uiso calc R 1 . . H
C9 0.2330(2) 0.77428(19) -0.0932(2) 0.0277(4) Uani d . 1 . . C
C2P 0.3323(3) 1.0586(3) 0.3488(3) 0.0467(7) Uani d . 1 . . C
H2PA 0.2746 1.0409 0.3969 0.056 Uiso calc R 1 . . H
C3P 0.4211(3) 1.1295(3) 0.4141(4) 0.0621(9) Uani d . 1 . . C
H3PA 0.4243 1.1569 0.5057 0.074 Uiso calc R 1 . . H
C4P 0.5052(3) 1.1593(3) 0.3419(4) 0.0613(9) Uani d . 1 . . C
H4PA 0.5647 1.2086 0.3828 0.074 Uiso calc R 1 . . H
C5P 0.4994(3) 1.1146(3) 0.2084(4) 0.0550(8) Uani d . 1 . . C
H5PA 0.5549 1.1331 0.1574 0.066 Uiso calc R 1 . . H
C6P 0.4098(2) 1.0421(3) 0.1512(3) 0.0427(6) Uani d . 1 . . C
H6PB 0.4072 1.0111 0.0616 0.051 Uiso calc R 1 . . H

loop_
_atom_site_aniso_label
_atom_site_aniso_U_11
_atom_site_aniso_U_22
_atom_site_aniso_U_33
_atom_site_aniso_U_12
_atom_site_aniso_U_13
_atom_site_aniso_U_23
Cu 0.02387(15) 0.02905(16) 0.02795(15) -0.00477(11) 0.00812(11) -0.00518(10)
O1 0.0290(8) 0.0326(9) 0.0397(9) -0.0013(7) 0.0110(7) -0.0075(7)
O2 0.0276(8) 0.0388(9) 0.0313(8) -0.0054(7) 0.0090(6) -0.0076(7)
O3 0.0379(10) 0.0462(11) 0.0426(9) -0.0040(8) 0.0186(8) -0.0154(8)
N1 0.0260(9) 0.0284(10) 0.0280(9) -0.0034(8) 0.0072(7) -0.0017(7)
N1P 0.0281(10) 0.0321(10) 0.0339(9) -0.0070(8) 0.0065(8) -0.0034(8)
C1 0.0231(11) 0.0329(12) 0.0346(11) 0.0028(9) 0.0061(9) 0.0054(9)
C2 0.0308(12) 0.0284(11) 0.0291(11) 0.0059(9) 0.0092(9) 0.0051(8)
C3 0.0378(14) 0.0391(13) 0.0367(12) 0.0073(11) 0.0128(10) 0.0010(10)
C4 0.0444(16) 0.0545(18) 0.0464(14) 0.0129(13) 0.0230(12) 0.0046(13)
C5 0.0313(14) 0.067(2) 0.0630(18) 0.0052(14) 0.0209(13) 0.0066(15)
C6 0.0296(13) 0.0477(16) 0.0535(16) -0.0026(12) 0.0095(12) 0.0010(12)
C7 0.0263(11) 0.0320(12) 0.0324(11) -0.0034(9) 0.0025(9) -0.0002(9)
C8 0.0314(11) 0.0318(11) 0.0298(10) -0.0071(9) 0.0091(9) -0.0076(9)
C9 0.0306(11) 0.0268(11) 0.0268(10) -0.0009(9) 0.0084(8) 0.0007(8)
C2P 0.0423(15) 0.0564(17) 0.0423(14) -0.0124(14) 0.0112(12) -0.0143(12)
C3P 0.054(2) 0.069(2) 0.0583(19) -0.0123(17) 0.0022(16) -0.0291(17)
C4P 0.0343(15) 0.0501(19) 0.090(2) -0.0137(14) -0.0071(16) -0.0176(17)
C5P 0.0326(15) 0.0558(19) 0.077(2) -0.0137(13) 0.0140(15) -0.0018(16)
C6P 0.0330(14) 0.0483(15) 0.0477(14) -0.0108(12) 0.0111(11) -0.0039(12)

loop_
_atom_type_symbol
_atom_type_description
_atom_type_scat_dispersion_real
_atom_type_scat_dispersion_imag
_atom_type_scat_source
C C 0.0033 0.0016 'International Tables Vol C Tables 4.2.6.8 and 6.1.1.4'
H H 0.0000 0.0000 'International Tables Vol C Tables 4.2.6.8 and 6.1.1.4'
N N 0.0061 0.0033 'International Tables Vol C Tables 4.2.6.8 and 6.1.1.4'
O O 0.0106 0.0060 'International Tables Vol C Tables 4.2.6.8 and 6.1.1.4'
Cu Cu 0.3201 1.2651 'International Tables Vol C Tables 4.2.6.8 and 6.1.1.4'

loop_
_geom_angle_atom_site_label_1
_geom_angle_atom_site_label_2
_geom_angle_atom_site_label_3
_geom_angle_site_symmetry_3
_geom_angle
_geom_angle_publ_flag
O1 Cu N1 . 92.30(8) yes
O1 Cu O2 . 169.10(7) yes
N1 Cu O2 . 83.39(7) yes
O1 Cu N1P . 90.94(8) yes
N1 Cu N1P . 170.66(8) yes
O2 Cu N1P . 91.86(8) yes
O1 Cu O3 4_576 98.79(7) yes
N1 Cu O3 4_576 100.69(7) yes
O2 Cu O3 4_576 91.86(6) yes
N1P Cu O3 4_576 87.45(8) yes
C2 O1 Cu . 127.09(15) y
C9 O2 Cu . 116.18(15) y
C9 O3 Cu 4_575 131.54(16) y
C7 N1 C8 . 119.09(19) ?
C7 N1 Cu . 127.49(16) y
C8 N1 Cu . 113.35(14) y
C2P N1P C6P . 117.5(2) ?
C2P N1P Cu . 120.59(18) y
C6P N1P Cu . 121.86(17) y
C6 C1 C2 . 120.1(2) ?
C6 C1 C7 . 117.6(2) ?
C2 C1 C7 . 122.3(2) ?
O1 C2 C3 . 119.0(2) ?
O1 C2 C1 . 124.8(2) ?
C3 C2 C1 . 116.2(2) ?
C4 C3 C2 . 122.0(3) ?
C4 C3 H3A . 119.0 ?
C2 C3 H3A . 119.0 ?
C3 C4 C5 . 121.3(3) ?
C3 C4 H4A . 119.3 ?
C5 C4 H4A . 119.3 ?
C6 C5 C4 . 118.7(3) ?
C6 C5 H5A . 120.7 ?
C4 C5 H5A . 120.7 ?
C5 C6 C1 . 121.8(3) ?
C5 C6 H6A . 119.1 ?
C1 C6 H6A . 119.1 ?
N1 C7 C1 . 125.0(2) ?
N1 C7 H7A . 117.5 ?
C1 C7 H7A . 117.5 ?
N1 C8 C9 . 110.46(18) ?
N1 C8 H8A . 109.6 ?
C9 C8 H8A . 109.6 ?
N1 C8 H8B . 109.6 ?
C9 C8 H8B . 109.6 ?
H8A C8 H8B . 108.1 ?
O3 C9 O2 . 124.8(2) ?
O3 C9 C8 . 118.8(2) ?
O2 C9 C8 . 116.43(18) ?
N1P C2P C3P . 122.5(3) ?
N1P C2P H2PA . 118.8 ?
C3P C2P H2PA . 118.8 ?
C2P C3P C4P . 119.2(3) ?
C2P C3P H3PA . 120.4 ?
C4P C3P H3PA . 120.4 ?
C5P C4P C3P . 118.7(3) ?
C5P C4P H4PA . 120.7 ?
C3P C4P H4PA . 120.7 ?
C4P C5P C6P . 118.9(3) ?
C4P C5P H5PA . 120.6 ?
C6P C5P H5PA . 120.6 ?
N1P C6P C5P . 123.1(3) ?
N1P C6P H6PB . 118.4 ?
C5P C6P H6PB . 118.4 ?

loop_
_geom_bond_atom_site_label_1
_geom_bond_atom_site_label_2
_geom_bond_site_symmetry_2
_geom_bond_distance
_geom_bond_publ_flag
Cu O1 . 1.9277(17) yes
Cu N1 . 1.9426(19) yes
Cu O2 . 1.9757(16) yes
Cu N1P . 2.013(2) yes
Cu O3 4_576 2.4197(18) yes
O1 C2 . 1.305(3) y
O2 C9 . 1.277(3) y
O3 C9 . 1.237(3) y
O3 Cu 4_575 2.4197(18) y
N1 C7 . 1.281(3) ?
N1 C8 . 1.458(3) ?
N1P C2P . 1.341(3) ?
N1P C6P . 1.341(3) ?
C1 C6 . 1.410(3) ?
C1 C2 . 1.427(3) ?
C1 C7 . 1.441(3) ?
C2 C3 . 1.421(3) ?
C3 C4 . 1.372(4) ?
C3 H3A . 0.9300 ?
C4 C5 . 1.391(5) ?
C4 H4A . 0.9300 ?
C5 C6 . 1.370(4) ?
C5 H5A . 0.9300 ?
C6 H6A . 0.9300 ?
C7 H7A . 0.9300 ?
C8 C9 . 1.518(3) ?
C8 H8A . 0.9700 ?
C8 H8B . 0.9700 ?
C2P C3P . 1.379(4) ?
C2P H2PA . 0.9300 ?
C3P C4P . 1.382(5) ?
C3P H3PA . 0.9300 ?
C4P C5P . 1.373(5) ?
C4P H4PA . 0.9300 ?
C5P C6P . 1.378(4) ?
C5P H5PA . 0.9300 ?
C6P H6PB . 0.9300 ?

loop_
_geom_torsion_atom_site_label_1
_geom_torsion_atom_site_label_2
_geom_torsion_atom_site_label_3
_geom_torsion_atom_site_label_4
_geom_torsion_site_symmetry_1
_geom_torsion
N1 Cu O1 C2 . 10.27(19)
O2 Cu O1 C2 . 76.7(4)
N1P Cu O1 C2 . -178.49(19)
O3 Cu O1 C2 4_576 -90.92(19)
O1 Cu O2 C9 . -68.5(4)
N1 Cu O2 C9 . -1.31(16)
N1P Cu O2 C9 . -173.24(16)
O3 Cu O2 C9 4_576 99.24(16)
O1 Cu N1 C7 . -3.6(2)
O2 Cu N1 C7 . -173.5(2)
N1P Cu N1 C7 . -113.8(5)
O3 Cu N1 C7 4_576 95.8(2)
O1 Cu N1 C8 . 173.48(15)
O2 Cu N1 C8 . 3.53(15)
N1P Cu N1 C8 . 63.3(6)
O3 Cu N1 C8 4_576 -87.13(16)
O1 Cu N1P C2P . 32.2(2)
N1 Cu N1P C2P . 142.6(5)
O2 Cu N1P C2P . -158.3(2)
O3 Cu N1P C2P 4_576 -66.5(2)
O1 Cu N1P C6P . -148.3(2)
N1 Cu N1P C6P . -38.0(6)
O2 Cu N1P C6P . 21.2(2)
O3 Cu N1P C6P 4_576 113.0(2)
Cu O1 C2 C3 . 169.68(16)
Cu O1 C2 C1 . -9.8(3)
C6 C1 C2 O1 . 177.5(2)
C7 C1 C2 O1 . -0.3(4)
C6 C1 C2 C3 . -2.0(3)
C7 C1 C2 C3 . -179.8(2)
O1 C2 C3 C4 . -177.7(2)
C1 C2 C3 C4 . 1.8(4)
C2 C3 C4 C5 . -0.4(4)
C3 C4 C5 C6 . -0.8(5)
C4 C5 C6 C1 . 0.6(5)
C2 C1 C6 C5 . 0.9(4)
C7 C1 C6 C5 . 178.7(3)
C8 N1 C7 C1 . 179.1(2)
Cu N1 C7 C1 . -4.0(3)
C6 C1 C7 N1 . -170.3(2)
C2 C1 C7 N1 . 7.6(4)
C7 N1 C8 C9 . 172.4(2)
Cu N1 C8 C9 . -4.9(2)
Cu O3 C9 O2 4_575 179.40(16)
Cu O3 C9 C8 4_575 0.8(3)
Cu O2 C9 O3 . -179.87(19)
Cu O2 C9 C8 . -1.2(3)
N1 C8 C9 O3 . -177.3(2)
N1 C8 C9 O2 . 4.0(3)
C6P N1P C2P C3P . -0.7(5)
Cu N1P C2P C3P . 178.8(3)
N1P C2P C3P C4P . 2.1(6)
C2P C3P C4P C5P . -1.8(6)
C3P C4P C5P C6P . 0.2(5)
C2P N1P C6P C5P . -1.0(4)
Cu N1P C6P C5P . 179.5(2)
C4P C5P C6P N1P . 1.2(5)
